data_4341727
loop_
_publ_author_name
'Kumar, Ravi'
'Sankar, Muniappan'

_publ_section_title
;
 Synthesis, Spectral, and Electrochemical Studies of Electronically
 Tunable \b-Substituted Porphyrins with Mixed Substituent Pattern.
;
_journal_name_full 'Inorganic chemistry'
_journal_page_first 141120083817000
_journal_paper_doi 10.1021/ic501259g
_journal_year 2014
_chemical_formula_moiety 'C52 H33 N5 O2 S2, C H4 O, H2 O'
_chemical_formula_sum 'C53 H39 N5 O4 S2'
_chemical_formula_weight 874.01
_chemical_name_common ;H2TPP(NO2)Th2;
_chemical_name_systematic
;
 2-Nitro-12,13-bis(2-thienyl)-5,10,15,20-tetraphenylporphyrin
;
_space_group_IT_number 2
_symmetry_cell_setting triclinic
_symmetry_space_group_name_Hall '-P 1'
_symmetry_space_group_name_H-M 'P -1'
_atom_sites_solution_hydrogens geom
_atom_sites_solution_primary direct
_atom_sites_solution_secondary difmap
_audit_creation_method SHELXL-97
_cell_angle_alpha 118.629(5)
_cell_angle_beta 94.368(5)
_cell_angle_gamma 112.334(5)
_cell_formula_units_Z 2
_cell_length_a 13.948(5)
_cell_length_b 14.270(5)
_cell_length_c 14.559(5)
_cell_measurement_reflns_used 25
_cell_measurement_temperature 293(2)
_cell_measurement_theta_max 24.99
_cell_measurement_theta_min 2.01
_cell_volume 2230.5(14)
_computing_cell_refinement 'APEX II SYSTEM SOFTWARE PROGRAMS'
_computing_data_collection 'APEX II SYSTEM SOFTWARE PROGRAMS'
_computing_data_reduction 'APEXII (WINGX) '
_computing_molecular_graphics 'ORTEP3 (WINGX)'
_computing_publication_material 'SHELXL-97 (Sheldrick, 1997)'
_computing_structure_refinement 'SHELXL-97 (Sheldrick, 1997)'
_computing_structure_solution 'SHELXS-97 (Sheldrick, 1990)'
_diffrn_ambient_temperature 293(2)
_diffrn_measured_fraction_theta_full 0.982
_diffrn_measured_fraction_theta_max 0.982
_diffrn_measurement_device_type 'APEX II DIFFRACTOMETER'
_diffrn_measurement_method 'OMEGA TWOTHETA'
_diffrn_radiation_monochromator graphite
_diffrn_radiation_source 'fine-focus sealed tube'
_diffrn_radiation_type MoK\a
_diffrn_radiation_wavelength 0.71073
_diffrn_reflns_av_R_equivalents 0.0619
_diffrn_reflns_av_sigmaI/netI 0.1243
_diffrn_reflns_limit_h_max 18
_diffrn_reflns_limit_h_min -17
_diffrn_reflns_limit_k_max 14
_diffrn_reflns_limit_k_min -19
_diffrn_reflns_limit_l_max 19
_diffrn_reflns_limit_l_min -19
_diffrn_reflns_number 37267
_diffrn_reflns_theta_full 28.38
_diffrn_reflns_theta_max 28.38
_diffrn_reflns_theta_min 1.66
_exptl_absorpt_coefficient_mu 0.173
_exptl_absorpt_correction_T_max 0.921
_exptl_absorpt_correction_T_min 0.895
_exptl_absorpt_correction_type psi-scan
_exptl_crystal_colour green
_exptl_crystal_density_diffrn 1.301
_exptl_crystal_density_meas ?
_exptl_crystal_density_method 'not measured'
_exptl_crystal_description rectangular
_exptl_crystal_F_000 912
_exptl_crystal_size_max 0.3
_exptl_crystal_size_mid 0.2
_exptl_crystal_size_min 0.2
_refine_diff_density_max 0.777
_refine_diff_density_min -0.587
_refine_diff_density_rms 0.104
_refine_ls_extinction_method none
_refine_ls_goodness_of_fit_ref 1.064
_refine_ls_hydrogen_treatment mixed
_refine_ls_matrix_type full
_refine_ls_number_parameters 587
_refine_ls_number_reflns 11007
_refine_ls_number_restraints 0
_refine_ls_restrained_S_all 1.064
_refine_ls_R_factor_all 0.2404
_refine_ls_R_factor_gt 0.1045
_refine_ls_shift/su_max 4.747
_refine_ls_shift/su_mean 0.105
_refine_ls_structure_factor_coef Fsqd
_refine_ls_weighting_details 'calc w=1/[\s^2^(Fo^2^)+(0.2000P)^2^+0.0000P] where P=(Fo^2^+2Fc^2^)/3'
_refine_ls_weighting_scheme calc
_refine_ls_wR_factor_gt 0.3074
_refine_ls_wR_factor_ref 0.3890
_reflns_number_gt 4083
_reflns_number_total 11007
_reflns_threshold_expression >2sigma(I)
_cod_data_source_file ic501259g_si_002.cif
_cod_data_source_block ups2056msra_1jmd_0m
_cod_depositor_comments
;
The following automatic conversions were performed:

'_symmetry_cell_setting' value 'Triclinic' changed to 'triclinic'
according to
/home/saulius/struct/COD-crude-data--automatic-downloads/rss-feeds/ACS/lib/dictionaries/cif_core.dic
dictionary named 'cif_core.dic' version 2.4.2 from 2011-04-26.

Automatic conversion script
Id: cif_fix_values 2935 2014-11-11 08:27:57Z andrius 

The following automatic conversions were performed:

'_exptl_crystal_density_meas' value 'not measured' was changed to '?'
- the value is perceived as not measured.

Automatic conversion script
Id: cif_fix_values 3008 2015-01-20 13:52:24Z robertas 
;
_cod_database_code 4341727

loop_
_symmetry_equiv_pos_as_xyz
'x, y, z'
'-x, -y, -z'

loop_
_atom_site_label
_atom_site_type_symbol
_atom_site_fract_x
_atom_site_fract_y
_atom_site_fract_z
_atom_site_U_iso_or_equiv
_atom_site_adp_type
_atom_site_occupancy
_atom_site_symmetry_multiplicity
_atom_site_calc_flag
_atom_site_refinement_flags
S2 S 0.52422(15) 0.81650(15) 0.41757(16) 0.0934(6) Uani 1 1 d .
S1 S 0.5679(3) 0.4979(3) 0.3925(2) 0.1421(10) Uani 1 1 d .
N2 N 0.0838(3) 0.2685(3) 0.0137(3) 0.0434(9) Uani 1 1 d .
N3 N 0.3185(3) 0.3807(3) 0.0928(3) 0.0505(10) Uani 1 1 d .
H3 H 0.2693 0.3138 0.0345 0.061 Uiso 1 1 calc R
N4 N 0.3106(3) 0.1458(3) -0.0538(3) 0.0527(11) Uani 1 1 d .
C29 C 0.2310(6) 0.8381(5) 0.3029(5) 0.0797(19) Uani 1 1 d .
H29 H 0.2357 0.9147 0.3384 0.096 Uiso 1 1 calc R
N1 N 0.0745(3) 0.0315(3) -0.1204(3) 0.0483(10) Uani 1 1 d .
H1 H 0.1249 0.1051 -0.0903 0.058 Uiso 1 1 calc R
C5 C -0.0840(4) 0.0690(4) -0.0992(4) 0.0453(11) Uani 1 1 d .
O1 O -0.1366(4) -0.3761(4) -0.2999(4) 0.0898(14) Uani 1 1 d .
C38 C 0.6862(4) 0.6689(5) 0.3777(5) 0.0669(17) Uani 1 1 d .
H38 H 0.7120 0.7257 0.3591 0.080 Uiso 1 1 calc R
C6 C -0.0272(4) 0.1970(4) -0.0417(4) 0.0466(11) Uani 1 1 d .
C20 C 0.1825(4) -0.0710(4) -0.1949(4) 0.0497(12) Uani 1 1 d .
C21 C -0.2048(4) 0.0087(4) -0.1381(4) 0.0502(12) Uani 1 1 d .
N5 N -0.0431(4) -0.2947(4) -0.2410(4) 0.0641(12) Uani 1 1 d .
C12 C 0.4053(4) 0.5679(4) 0.2593(4) 0.0488(12) Uani 1 1 d .
O2 O 0.0278(4) -0.3151(4) -0.2130(4) 0.0810(12) Uani 1 1 d .
C1 C 0.0877(4) -0.0690(4) -0.1701(4) 0.0484(12) Uani 1 1 d .
C11 C 0.3063(4) 0.4777(4) 0.1627(4) 0.0446(11) Uani 1 1 d .
C13 C 0.4770(4) 0.5229(4) 0.2397(4) 0.0490(12) Uani 1 1 d .
C16 C 0.4206(4) 0.2225(4) -0.0185(4) 0.0538(13) Uani 1 1 d .
C4 C -0.0333(4) -0.0048(4) -0.1264(4) 0.0447(11) Uani 1 1 d .
C10 C 0.2126(4) 0.4889(4) 0.1422(4) 0.0450(11) Uani 1 1 d .
C34 C 0.3509(4) 0.6741(4) 0.4313(4) 0.0604(15) Uani 1 1 d .
H34 H 0.2939 0.6057 0.4216 0.073 Uiso 1 1 calc R
C7 C -0.0695(4) 0.2760(4) -0.0262(4) 0.0519(12) Uani 1 1 d .
H7 H -0.1425 0.2524 -0.0551 0.062 Uiso 1 1 calc R
C9 C 0.1103(4) 0.3898(4) 0.0673(4) 0.0437(11) Uani 1 1 d .
C8 C 0.0121(4) 0.3925(4) 0.0376(4) 0.0509(12) Uani 1 1 d .
H8 H 0.0052 0.4616 0.0582 0.061 Uiso 1 1 calc R
C19 C 0.2847(4) 0.0306(4) -0.1433(4) 0.0541(13) Uani 1 1 d .
C15 C 0.4754(4) 0.3434(4) 0.0722(4) 0.0505(12) Uani 1 1 d .
C32 C 0.2183(4) 0.6106(4) 0.1991(4) 0.0469(11) Uani 1 1 d .
C50 C 0.1573(7) -0.4018(7) -0.4503(8) 0.104(3) Uani 1 1 d .
H50 H 0.1518 -0.4743 -0.5065 0.125 Uiso 1 1 calc R
C3 C -0.0896(4) -0.1344(4) -0.1754(4) 0.0521(13) Uani 1 1 d .
H3A H -0.1625 -0.1814 -0.1861 0.063 Uiso 1 1 calc R
C37 C 0.5751(4) 0.5643(5) 0.3256(4) 0.0638(15) Uani 1 1 d .
C2 C -0.0169(4) -0.1729(4) -0.2022(4) 0.0491(12) Uani 1 1 d .
C14 C 0.4241(4) 0.4100(4) 0.1332(4) 0.0484(12) Uani 1 1 d .
C47 C 0.1724(4) -0.1869(4) -0.2863(4) 0.0591(14) Uani 1 1 d .
C41 C 0.5963(4) 0.4079(4) 0.0995(4) 0.0539(13) Uani 1 1 d .
C33 C 0.4192(4) 0.6758(4) 0.3626(4) 0.0511(12) Uani 1 1 d .
C17 C 0.4658(4) 0.1554(5) -0.0921(5) 0.0668(16) Uani 1 1 d .
H17 H 0.5387 0.1854 -0.0891 0.080 Uiso 1 1 calc R
C31 C 0.1511(5) 0.6375(5) 0.2617(5) 0.0649(15) Uani 1 1 d .
H31 H 0.1008 0.5781 0.2689 0.078 Uiso 1 1 calc R
C22 C -0.2644(4) -0.0824(5) -0.2481(5) 0.0635(15) Uani 1 1 d .
H22 H -0.2280 -0.1035 -0.2995 0.076 Uiso 1 1 calc R
C42 C 0.6423(4) 0.5064(5) 0.0904(4) 0.0646(15) Uani 1 1 d .
H42 H 0.5977 0.5318 0.0693 0.078 Uiso 1 1 calc R
C26 C -0.2622(4) 0.0388(5) -0.0643(5) 0.0665(15) Uani 1 1 d .
H26 H -0.2235 0.1008 0.0095 0.080 Uiso 1 1 calc R
C27 C 0.2914(4) 0.7011(4) 0.1893(4) 0.0579(13) Uani 1 1 d .
H27 H 0.3365 0.6843 0.1470 0.069 Uiso 1 1 calc R
C52 C 0.2347(5) -0.2375(5) -0.2701(5) 0.0721(17) Uani 1 1 d .
H52 H 0.2843 -0.1968 -0.2006 0.087 Uiso 1 1 calc R
C18 C 0.3846(4) 0.0403(5) -0.1671(5) 0.0667(16) Uani 1 1 d .
H18 H 0.3925 -0.0214 -0.2241 0.080 Uiso 1 1 calc R
C49 C 0.0917(7) -0.3569(6) -0.4733(5) 0.097(3) Uani 1 1 d .
H49 H 0.0432 -0.3995 -0.5438 0.117 Uiso 1 1 calc R
C28 C 0.2993(5) 0.8155(5) 0.2405(5) 0.0693(16) Uani 1 1 d .
H28 H 0.3487 0.8752 0.2332 0.083 Uiso 1 1 calc R
C40 C 0.6911(11) 0.5889(14) 0.4751(7) 0.171(7) Uani 1 1 d .
H40 H 0.7220 0.5848 0.5311 0.205 Uiso 1 1 calc R
C43 C 0.7554(5) 0.5684(6) 0.1127(5) 0.0764(18) Uani 1 1 d .
H43 H 0.7853 0.6341 0.1056 0.092 Uiso 1 1 calc R
C48 C 0.0998(5) -0.2464(5) -0.3886(5) 0.0729(17) Uani 1 1 d .
H48 H 0.0570 -0.2151 -0.4020 0.087 Uiso 1 1 calc R
C44 C 0.8216(5) 0.5325(6) 0.1446(5) 0.0808(19) Uani 1 1 d .
H44 H 0.8970 0.5751 0.1619 0.097 Uiso 1 1 calc R
C36 C 0.4776(6) 0.8804(6) 0.5218(5) 0.0839(19) Uani 1 1 d .
H36 H 0.5116 0.9633 0.5753 0.101 Uiso 1 1 calc R
C23 C -0.3770(5) -0.1419(6) -0.2817(7) 0.091(2) Uani 1 1 d .
H23 H -0.4161 -0.2020 -0.3558 0.109 Uiso 1 1 calc R
C30 C 0.1577(5) 0.7518(5) 0.3137(5) 0.0731(17) Uani 1 1 d .
H30 H 0.1123 0.7689 0.3556 0.088 Uiso 1 1 calc R
C46 C 0.6637(5) 0.3703(5) 0.1299(5) 0.0729(17) Uani 1 1 d .
H46 H 0.6338 0.3039 0.1360 0.088 Uiso 1 1 calc R
C45 C 0.7753(5) 0.4308(7) 0.1512(6) 0.091(2) Uani 1 1 d .
H45 H 0.8198 0.4039 0.1699 0.109 Uiso 1 1 calc R
C24 C -0.4327(5) -0.1127(7) -0.2057(8) 0.096(2) Uani 1 1 d .
H24 H -0.5086 -0.1554 -0.2284 0.116 Uiso 1 1 calc R
C25 C -0.3749(5) -0.0204(6) -0.0971(7) 0.0828(19) Uani 1 1 d .
H25 H -0.4115 0.0019 -0.0462 0.099 Uiso 1 1 calc R
C53 C -0.0333(6) -0.0341(10) 0.6103(7) 0.129(4) Uani 1 1 d .
H53A H -0.0260 -0.0586 0.6603 0.193 Uiso 1 1 calc R
H53B H -0.0078 -0.0723 0.5505 0.193 Uiso 1 1 calc R
H53C H -0.1087 -0.0580 0.5817 0.193 Uiso 1 1 calc R
C35 C 0.3884(6) 0.8012(6) 0.5200(5) 0.0831(19) Uani 1 1 d .
H35 H 0.3517 0.8237 0.5707 0.100 Uiso 1 1 calc R
C51 C 0.2255(6) -0.3450(6) -0.3528(7) 0.094(2) Uani 1 1 d .
H51 H 0.2676 -0.3769 -0.3392 0.113 Uiso 1 1 calc R
C39 C 0.7420(10) 0.6695(11) 0.4528(13) 0.184(8) Uani 1 1 d .
H39 H 0.8157 0.7253 0.4898 0.221 Uiso 1 1 calc R
O3 O 0.0362(11) 0.1069(14) 0.6729(9) 0.280(6) Uani 1 1 d .
H3B H 0.1007 0.1253 0.6788 0.419 Uiso 1 1 calc R
O5 O 0.1923(5) 0.0434(8) 0.6227(7) 0.133(3) Uani 1 1 d .
H5A H 0.122(3) 0.089(3) 0.685(2) 0.000(7) Uiso 1 1 d .
H5B H 0.163(4) 0.015(4) 0.577(3) 0.000(10) Uiso 1 1 d .

loop_
_atom_site_aniso_label
_atom_site_aniso_U_11
_atom_site_aniso_U_22
_atom_site_aniso_U_33
_atom_site_aniso_U_23
_atom_site_aniso_U_13
_atom_site_aniso_U_12
S2 0.0737(12) 0.0568(10) 0.0991(14) 0.0247(10) 0.0163(10) 0.0125(9)
S1 0.161(3) 0.162(2) 0.138(2) 0.101(2) 0.0435(19) 0.083(2)
N2 0.030(2) 0.035(2) 0.048(2) 0.0161(18) 0.0069(17) 0.0106(17)
N3 0.039(2) 0.035(2) 0.051(2) 0.0091(19) 0.0094(18) 0.0132(18)
N4 0.039(2) 0.038(2) 0.056(2) 0.011(2) 0.0130(19) 0.0154(18)
C29 0.094(5) 0.046(3) 0.070(4) 0.011(3) -0.005(4) 0.040(4)
N1 0.043(2) 0.034(2) 0.054(2) 0.0191(19) 0.0151(19) 0.0130(18)
C5 0.036(3) 0.039(3) 0.049(3) 0.021(2) 0.010(2) 0.011(2)
O1 0.082(3) 0.055(3) 0.082(3) 0.023(2) 0.006(2) 0.011(2)
C38 0.021(3) 0.056(3) 0.096(4) 0.048(3) -0.021(3) -0.008(2)
C6 0.042(3) 0.044(3) 0.050(3) 0.024(2) 0.012(2) 0.020(2)
C20 0.048(3) 0.039(3) 0.051(3) 0.019(2) 0.020(2) 0.018(2)
C21 0.034(3) 0.043(3) 0.064(3) 0.027(3) 0.011(2) 0.013(2)
N5 0.061(3) 0.056(3) 0.065(3) 0.028(3) 0.019(3) 0.027(3)
C12 0.037(3) 0.041(3) 0.058(3) 0.023(2) 0.018(2) 0.014(2)
O2 0.082(3) 0.077(3) 0.100(3) 0.053(3) 0.041(3) 0.044(2)
C1 0.048(3) 0.038(3) 0.046(3) 0.015(2) 0.013(2) 0.020(2)
C11 0.037(3) 0.037(3) 0.047(3) 0.016(2) 0.013(2) 0.016(2)
C13 0.037(3) 0.044(3) 0.054(3) 0.021(2) 0.012(2) 0.018(2)
C16 0.043(3) 0.044(3) 0.057(3) 0.014(3) 0.018(2) 0.023(2)
C4 0.035(3) 0.036(3) 0.051(3) 0.020(2) 0.012(2) 0.012(2)
C10 0.042(3) 0.040(3) 0.042(3) 0.016(2) 0.015(2) 0.019(2)
C34 0.049(3) 0.045(3) 0.040(3) -0.005(2) 0.016(2) 0.018(2)
C7 0.039(3) 0.051(3) 0.058(3) 0.027(3) 0.009(2) 0.020(2)
C9 0.037(3) 0.040(3) 0.050(3) 0.023(2) 0.014(2) 0.018(2)
C8 0.050(3) 0.042(3) 0.055(3) 0.024(2) 0.008(2) 0.023(2)
C19 0.048(3) 0.044(3) 0.053(3) 0.016(3) 0.018(2) 0.021(2)
C15 0.034(3) 0.047(3) 0.061(3) 0.026(3) 0.011(2) 0.016(2)
C32 0.039(3) 0.039(3) 0.050(3) 0.017(2) 0.008(2) 0.018(2)
C50 0.108(7) 0.057(4) 0.116(7) 0.029(5) 0.077(6) 0.029(5)
C3 0.039(3) 0.046(3) 0.060(3) 0.029(3) 0.011(2) 0.012(2)
C37 0.065(4) 0.062(3) 0.058(3) 0.021(3) 0.024(3) 0.041(3)
C2 0.049(3) 0.040(3) 0.049(3) 0.020(2) 0.011(2) 0.020(2)
C14 0.038(3) 0.043(3) 0.053(3) 0.019(2) 0.014(2) 0.019(2)
C47 0.059(3) 0.039(3) 0.059(3) 0.018(3) 0.029(3) 0.015(3)
C41 0.042(3) 0.044(3) 0.062(3) 0.020(3) 0.022(2) 0.019(2)
C33 0.044(3) 0.037(3) 0.048(3) 0.012(2) 0.006(2) 0.015(2)
C17 0.044(3) 0.052(3) 0.088(4) 0.026(3) 0.030(3) 0.022(3)
C31 0.065(4) 0.059(3) 0.069(4) 0.029(3) 0.024(3) 0.035(3)
C22 0.047(3) 0.047(3) 0.075(4) 0.026(3) 0.006(3) 0.015(3)
C42 0.053(3) 0.062(4) 0.064(3) 0.026(3) 0.019(3) 0.025(3)
C26 0.047(3) 0.067(4) 0.084(4) 0.045(3) 0.018(3) 0.022(3)
C27 0.056(3) 0.047(3) 0.061(3) 0.026(3) 0.012(3) 0.023(3)
C52 0.069(4) 0.052(3) 0.088(4) 0.030(3) 0.041(3) 0.030(3)
C18 0.056(3) 0.045(3) 0.076(4) 0.015(3) 0.036(3) 0.025(3)
C49 0.093(5) 0.069(5) 0.054(4) 0.014(4) 0.024(4) -0.002(4)
C28 0.065(4) 0.045(3) 0.072(4) 0.022(3) 0.002(3) 0.020(3)
C40 0.186(12) 0.263(16) 0.055(5) 0.031(8) -0.013(7) 0.184(12)
C43 0.053(4) 0.071(4) 0.069(4) 0.028(3) 0.021(3) 0.011(3)
C48 0.071(4) 0.055(4) 0.055(3) 0.020(3) 0.019(3) 0.010(3)
C44 0.041(3) 0.094(5) 0.091(5) 0.042(4) 0.026(3) 0.029(3)
C36 0.087(5) 0.053(4) 0.070(4) 0.009(3) 0.006(4) 0.032(4)
C23 0.050(4) 0.061(4) 0.113(6) 0.032(4) -0.019(4) 0.014(3)
C30 0.087(4) 0.054(4) 0.074(4) 0.023(3) 0.028(3) 0.045(3)
C46 0.048(3) 0.072(4) 0.105(5) 0.047(4) 0.029(3) 0.034(3)
C45 0.058(4) 0.094(5) 0.108(5) 0.046(4) 0.027(4) 0.038(4)
C24 0.044(4) 0.093(5) 0.143(7) 0.064(5) 0.015(5) 0.029(4)
C25 0.044(4) 0.094(5) 0.113(6) 0.061(5) 0.027(4) 0.030(3)
C53 0.064(5) 0.227(11) 0.103(6) 0.131(8) 0.020(4) 0.025(5)
C35 0.089(5) 0.082(5) 0.068(4) 0.026(4) 0.022(4) 0.051(4)
C51 0.083(5) 0.048(4) 0.102(6) 0.011(4) 0.049(5) 0.025(4)
C39 0.095(8) 0.130(10) 0.172(14) -0.017(9) 0.012(8) 0.054(7)
O3 0.254(13) 0.414(18) 0.147(8) 0.132(10) 0.072(8) 0.166(13)
O5 0.082(5) 0.171(7) 0.204(8) 0.164(7) 0.030(5) 0.033(5)

loop_
_atom_type_symbol
_atom_type_description
_atom_type_scat_dispersion_real
_atom_type_scat_dispersion_imag
_atom_type_scat_source
C C 0.0033 0.0016 'International Tables Vol C Tables 4.2.6.8 and 6.1.1.4'
H H 0.0000 0.0000 'International Tables Vol C Tables 4.2.6.8 and 6.1.1.4'
N N 0.0061 0.0033 'International Tables Vol C Tables 4.2.6.8 and 6.1.1.4'
O O 0.0106 0.0060 'International Tables Vol C Tables 4.2.6.8 and 6.1.1.4'
S S 0.1246 0.1234 'International Tables Vol C Tables 4.2.6.8 and 6.1.1.4'

loop_
_geom_angle_atom_site_label_1
_geom_angle_atom_site_label_2
_geom_angle_atom_site_label_3
_geom_angle
C36 S2 C33 92.9(3)
C40 S1 C37 95.6(6)
C6 N2 C9 109.6(4)
C11 N3 C14 106.4(4)
C16 N4 C19 110.2(4)
C30 C29 C28 121.9(5)
C1 N1 C4 108.0(4)
C4 C5 C6 124.3(4)
C4 C5 C21 117.9(4)
C6 C5 C21 117.7(4)
C39 C38 C37 109.8(8)
N2 C6 C7 106.6(4)
N2 C6 C5 125.1(4)
C7 C6 C5 128.3(4)
C19 C20 C1 123.8(4)
C19 C20 C47 117.5(4)
C1 C20 C47 118.5(4)
C22 C21 C26 118.0(5)
C22 C21 C5 121.3(5)
C26 C21 C5 120.6(5)
O2 N5 O1 121.9(5)
O2 N5 C2 119.0(5)
O1 N5 C2 119.1(5)
C13 C12 C11 105.4(4)
C13 C12 C33 126.7(5)
C11 C12 C33 127.4(4)
N1 C1 C20 124.8(4)
N1 C1 C2 107.5(4)
C20 C1 C2 127.4(4)
N3 C11 C10 123.8(4)
N3 C11 C12 110.1(4)
C10 C11 C12 126.1(4)
C12 C13 C14 107.2(4)
C12 C13 C37 124.4(4)
C14 C13 C37 126.2(4)
N4 C16 C15 125.5(4)
N4 C16 C17 106.7(4)
C15 C16 C17 127.8(5)
N1 C4 C5 125.9(4)
N1 C4 C3 109.1(4)
C5 C4 C3 124.8(4)
C11 C10 C9 123.5(4)
C11 C10 C32 120.3(4)
C9 C10 C32 116.2(4)
C33 C34 C35 106.8(5)
C8 C7 C6 109.6(4)
N2 C9 C10 125.8(4)
N2 C9 C8 106.3(4)
C10 C9 C8 127.7(4)
C7 C8 C9 107.7(4)
C20 C19 N4 125.7(4)
C20 C19 C18 128.4(4)
N4 C19 C18 106.0(4)
C16 C15 C14 125.1(4)
C16 C15 C41 116.4(4)
C14 C15 C41 118.3(4)
C27 C32 C31 117.8(5)
C27 C32 C10 120.1(4)
C31 C32 C10 122.1(5)
C51 C50 C49 121.8(7)
C2 C3 C4 106.5(4)
C38 C37 C13 132.9(5)
C38 C37 S1 106.2(4)
C13 C37 S1 120.6(4)
C3 C2 N5 120.6(5)
C3 C2 C1 108.8(4)
N5 C2 C1 130.1(5)
N3 C14 C15 123.5(4)
N3 C14 C13 110.3(4)
C15 C14 C13 125.9(4)
C48 C47 C52 118.8(5)
C48 C47 C20 119.7(5)
C52 C47 C20 121.5(5)
C42 C41 C46 118.9(5)
C42 C41 C15 118.7(5)
C46 C41 C15 122.4(5)
C34 C33 C12 125.0(4)
C34 C33 S2 112.0(3)
C12 C33 S2 122.9(4)
C18 C17 C16 108.8(5)
C32 C31 C30 121.0(6)
C23 C22 C21 120.5(6)
C41 C42 C43 120.9(6)
C25 C26 C21 121.9(6)
C28 C27 C32 122.1(5)
C51 C52 C47 122.3(7)
C17 C18 C19 108.3(4)
C50 C49 C48 119.5(7)
C29 C28 C27 117.9(6)
C39 C40 S1 110.6(9)
C44 C43 C42 120.0(6)
C47 C48 C49 118.2(7)
C43 C44 C45 119.5(6)
C35 C36 S2 113.1(5)
C22 C23 C24 120.6(7)
C29 C30 C31 119.3(6)
C45 C46 C41 120.3(6)
C46 C45 C44 120.4(6)
C25 C24 C23 119.6(6)
C24 C25 C26 119.4(7)
C36 C35 C34 114.7(6)
C50 C51 C52 119.3(8)
C38 C39 C40 117.5(11)

loop_
_geom_bond_atom_site_label_1
_geom_bond_atom_site_label_2
_geom_bond_distance
S2 C36 1.683(7)
S2 C33 1.692(5)
S1 C40 1.606(12)
S1 C37 1.638(6)
N2 C6 1.381(6)
N2 C9 1.385(6)
N3 C11 1.355(5)
N3 C14 1.361(6)
N4 C16 1.371(6)
N4 C19 1.398(6)
C29 C30 1.357(9)
C29 C28 1.386(9)
N1 C1 1.357(6)
N1 C4 1.371(6)
C5 C4 1.406(6)
C5 C6 1.413(6)
C5 C21 1.479(6)
O1 N5 1.229(6)
C38 C39 1.286(18)
C38 C37 1.478(7)
C6 C7 1.398(7)
C20 C19 1.386(7)
C20 C1 1.404(7)
C20 C47 1.488(7)
C21 C22 1.388(7)
C21 C26 1.390(7)
N5 O2 1.225(6)
N5 C2 1.421(6)
C12 C13 1.359(6)
C12 C11 1.470(6)
C12 C33 1.476(7)
C1 C2 1.461(7)
C11 C10 1.403(6)
C13 C14 1.439(7)
C13 C37 1.484(7)
C16 C15 1.401(7)
C16 C17 1.429(7)
C4 C3 1.446(6)
C10 C9 1.406(6)
C10 C32 1.488(6)
C34 C33 1.434(7)
C34 C35 1.471(8)
C7 C8 1.358(6)
C9 C8 1.423(6)
C19 C18 1.433(7)
C15 C14 1.418(6)
C15 C41 1.489(7)
C32 C27 1.387(7)
C32 C31 1.387(7)
C50 C51 1.297(11)
C50 C49 1.401(11)
C3 C2 1.327(7)
C47 C48 1.366(8)
C47 C52 1.392(8)
C41 C42 1.382(7)
C41 C46 1.385(7)
C17 C18 1.361(7)
C31 C30 1.391(7)
C22 C23 1.378(8)
C42 C43 1.401(8)
C26 C25 1.379(8)
C27 C28 1.385(7)
C52 C51 1.370(8)
C49 C48 1.414(9)
C40 C39 1.306(18)
C43 C44 1.361(9)
C44 C45 1.401(10)
C36 C35 1.313(9)
C23 C24 1.391(10)
C46 C45 1.383(8)
C24 C25 1.374(10)
C53 O3 1.564(16)
